data_4305148
loop_
_publ_author_name
'Kazi Sabnam Banu'
'Tanmay Chattopadhyay'
'Arpita Banerjee'
'Santanu Bhattacharya'
'Eringathodi Suresh'
'Munirathinam Nethaji'
'Ennio Zangrando'
'Debasis Das'

_publ_section_title
;
Catechol Oxidase Activity of a Series of New Dinuclear Copper(II) Complexes
with 3,5-DTBC and TCC as Substrates: Syntheses, X-ray Crystal Structures,
Spectroscopic Characterization of the Adducts and Kinetic Studies
;
_journal_name_full 'Inorganic Chemistry'
_journal_page_first 7083
_journal_page_last 7093
_journal_paper_doi 10.1021/ic701332w
_journal_volume 47
_journal_year 2008
_chemical_formula_moiety 'C21 H36 Cu2 N6 O2 4+, 4(N O3 1-), 3(H2 O)'
_chemical_formula_sum 'C21 H42 Cu2 N10 O17'
_chemical_formula_weight 833.73
_chemical_name_systematic
;
 ?
;
_space_group_IT_number 33
_symmetry_cell_setting orthorhombic
_symmetry_space_group_name_Hall 'P 2c -2n'
_symmetry_space_group_name_H-M 'P n a 21'
_atom_sites_solution_hydrogens geom
_atom_sites_solution_primary direct
_atom_sites_solution_secondary difmap
_audit_creation_method SHELXL-97
_cell_angle_alpha 90.00
_cell_angle_beta 90.00
_cell_angle_gamma 90.00
_cell_formula_units_Z 4
_cell_length_a 8.614(2)
_cell_length_b 39.907(5)
_cell_length_c 9.560(2)
_cell_measurement_reflns_used 546
_cell_measurement_temperature 100(2)
_cell_measurement_theta_max 28.0
_cell_measurement_theta_min 2.18
_cell_volume 3286.3(11)
_computing_cell_refinement 'BRUKER SMART APEX CCD'
_computing_data_collection 'BRUKER SMART APEX CCD'
_computing_data_reduction 'BRUKER SAINT'
_computing_molecular_graphics 'Ortep3/windows (Farrugia,1997)'
_computing_publication_material 'Wingx 1.70.00 (Farrugia, 1999)'
_computing_structure_refinement 'SHELX97 (Sheldrick, 1998)'
_computing_structure_solution 'SHELX97 (Sheldrick, 1998)'
_diffrn_ambient_temperature 100(2)
_diffrn_detector_area_resol_mean 0.3
_diffrn_measured_fraction_theta_full 0.997
_diffrn_measured_fraction_theta_max 0.997
_diffrn_measurement_device_type 'BRKER SAMRT APEX CCD'
_diffrn_measurement_method OMEGA
_diffrn_radiation_monochromator graphite
_diffrn_radiation_source 'fine-focus sealed tube'
_diffrn_radiation_type MoK\a
_diffrn_radiation_wavelength 0.71073
_diffrn_reflns_av_R_equivalents 0.0866
_diffrn_reflns_av_sigmaI/netI 0.1071
_diffrn_reflns_limit_h_max 11
_diffrn_reflns_limit_h_min -11
_diffrn_reflns_limit_k_max 50
_diffrn_reflns_limit_k_min -28
_diffrn_reflns_limit_l_max 12
_diffrn_reflns_limit_l_min -12
_diffrn_reflns_number 21107
_diffrn_reflns_theta_full 27.10
_diffrn_reflns_theta_max 27.10
_diffrn_reflns_theta_min 2.19
_exptl_absorpt_coefficient_mu 1.385
_exptl_absorpt_correction_T_max 0.7182
_exptl_absorpt_correction_T_min 0.5728
_exptl_absorpt_correction_type empirical
_exptl_absorpt_process_details SADABS
_exptl_crystal_colour blue
_exptl_crystal_density_diffrn 1.685
_exptl_crystal_density_method 'not measured'
_exptl_crystal_description rectangular
_exptl_crystal_F_000 1728
_exptl_crystal_size_max 0.45
_exptl_crystal_size_mid 0.34
_exptl_crystal_size_min 0.26
_refine_diff_density_max 0.782
_refine_diff_density_min -1.471
_refine_diff_density_rms 0.157
_refine_ls_abs_structure_details 'Flack H D (1983), Acta Cryst. A39, 876-881'
_refine_ls_abs_structure_Flack 0.03(3)
_refine_ls_extinction_method none
_refine_ls_goodness_of_fit_ref 1.190
_refine_ls_hydrogen_treatment constr
_refine_ls_matrix_type full
_refine_ls_number_parameters 452
_refine_ls_number_reflns 7202
_refine_ls_number_restraints 1
_refine_ls_restrained_S_all 1.190
_refine_ls_R_factor_all 0.1018
_refine_ls_R_factor_gt 0.0879
_refine_ls_shift/su_max 0.001
_refine_ls_shift/su_mean 0.000
_refine_ls_structure_factor_coef Fsqd
_refine_ls_weighting_details 'calc w=1/[\s^2^(Fo^2^)+(0.0000P)^2^+27.0220P] where P=(Fo^2^+2Fc^2^)/3'
_refine_ls_weighting_scheme calc
_refine_ls_wR_factor_gt 0.1679
_refine_ls_wR_factor_ref 0.1756
_reflns_number_gt 6179
_reflns_number_total 7202
_reflns_threshold_expression >2sigma(I)
_cod_data_source_file ic701332w-file001_1.cif
_cod_data_source_block 1
_cod_depositor_comments
;
The following automatic conversions were performed:
'_exptl_absorpt_correction_type' value 'EMPIRICAL' changed to 'empirical'
according to '/home/saulius/struct/CIF-dictionaries/cif_core.dic'
dictionary named 'cif_core.dic' version 2.4.1 from 2010-06-29.

Automatic conversion script
Id: cif_fix_enum 1527 2010-12-29 10:47:43Z saulius 
;
_cod_database_code 4305148

loop_
_symmetry_equiv_pos_as_xyz
'x, y, z'
'-x, -y, z+1/2'
'-x+1/2, y+1/2, z+1/2'
'x+1/2, -y+1/2, z'

loop_
_atom_site_label
_atom_site_type_symbol
_atom_site_fract_x
_atom_site_fract_y
_atom_site_fract_z
_atom_site_U_iso_or_equiv
_atom_site_adp_type
_atom_site_occupancy
_atom_site_symmetry_multiplicity
_atom_site_calc_flag
_atom_site_refinement_flags
_atom_site_disorder_assembly
_atom_site_disorder_group
Cu1 Cu 0.32536(12) -0.37285(3) 0.27956(11) 0.0120(2) Uani 1 1 d . . .
Cu2 Cu 0.14619(13) -0.34177(3) 0.51244(11) 0.0135(2) Uani 1 1 d . . .
O1W O 0.5577(8) -0.37094(16) 0.3961(6) 0.0172(14) Uani 1 1 d U . .
O1 O 0.2700(7) -0.32731(15) 0.3499(6) 0.0112(13) Uani 1 1 d U . .
O2 O 0.2261(7) -0.38502(15) 0.4552(6) 0.0121(13) Uani 1 1 d U . .
N1 N 0.4011(9) -0.35358(18) 0.1065(7) 0.0114(15) Uani 1 1 d U . .
N2 N 0.3526(10) -0.41907(19) 0.1769(8) 0.0178(17) Uani 1 1 d U . .
N3 N 0.3428(9) -0.47691(19) 0.3669(8) 0.0170(17) Uani 1 1 d U . .
H3A H 0.3331 -0.4847 0.4572 0.020 Uiso 1 1 calc R . .
H3B H 0.3577 -0.4951 0.3093 0.020 Uiso 1 1 calc R . .
N4 N 0.1016(9) -0.29538(18) 0.5575(8) 0.0171(17) Uani 1 1 d U . .
N5 N 0.0312(9) -0.35353(17) 0.7003(7) 0.0101(15) Uani 1 1 d . . .
N6 N -0.1135(9) -0.41924(19) 0.7123(8) 0.0150(16) Uani 1 1 d . . .
H6A H -0.1532 -0.4192 0.8016 0.018 Uiso 1 1 calc R . .
H6B H -0.1379 -0.4395 0.6719 0.018 Uiso 1 1 calc R . .
C1 C 0.2675(9) -0.2989(2) 0.2855(10) 0.0095(16) Uani 1 1 d . . .
C2 C 0.2057(11) -0.2692(2) 0.3474(10) 0.017(2) Uani 1 1 d . . .
C3 C 0.2090(10) -0.2388(2) 0.2768(11) 0.0199(19) Uani 1 1 d . . .
H3 H 0.1674 -0.2196 0.3220 0.024 Uiso 1 1 calc R . .
C4 C 0.2697(11) -0.2353(2) 0.1443(9) 0.0133(19) Uani 1 1 d . . .
C5 C 0.2785(13) -0.2016(2) 0.0752(11) 0.027(2) Uani 1 1 d . . .
H5A H 0.2090 -0.1860 0.1233 0.040 Uiso 1 1 calc R . .
H5B H 0.2469 -0.2037 -0.0229 0.040 Uiso 1 1 calc R . .
H5C H 0.3853 -0.1932 0.0800 0.040 Uiso 1 1 calc R . .
C6 C 0.3247(11) -0.2638(2) 0.0787(10) 0.017(2) Uani 1 1 d . . .
H6 H 0.3650 -0.2623 -0.0135 0.021 Uiso 1 1 calc R . .
C7 C 0.3214(10) -0.2952(2) 0.1475(9) 0.0127(18) Uani 1 1 d . . .
C8 C 0.3887(10) -0.3230(2) 0.0629(9) 0.0139(19) Uani 1 1 d . . .
H8 H 0.4246 -0.3180 -0.0287 0.017 Uiso 1 1 calc R . .
C9 C 0.1303(10) -0.2700(2) 0.4835(9) 0.0141(19) Uani 1 1 d . . .
H9 H 0.0992 -0.2490 0.5208 0.017 Uiso 1 1 calc R . .
C10 C 0.4613(11) -0.3789(2) 0.0081(11) 0.0212(19) Uani 1 1 d . . .
H10A H 0.5707 -0.3845 0.0295 0.025 Uiso 1 1 calc R . .
H10B H 0.4545 -0.3708 -0.0896 0.025 Uiso 1 1 calc R . .
C11 C 0.3583(15) -0.4087(3) 0.0302(12) 0.035(3) Uani 1 1 d . . .
H11A H 0.2520 -0.4032 -0.0018 0.042 Uiso 1 1 calc R . .
H11B H 0.3967 -0.4276 -0.0273 0.042 Uiso 1 1 calc R . .
C12 C 0.2162(11) -0.4427(2) 0.1864(9) 0.0141(19) Uani 1 1 d . . .
H12A H 0.1203 -0.4302 0.1635 0.017 Uiso 1 1 calc R . .
H12B H 0.2290 -0.4605 0.1148 0.017 Uiso 1 1 calc R . .
C13 C 0.1959(11) -0.4589(2) 0.3250(9) 0.019(2) Uani 1 1 d . . .
H13A H 0.1090 -0.4751 0.3207 0.022 Uiso 1 1 calc R . .
H13B H 0.1702 -0.4417 0.3959 0.022 Uiso 1 1 calc R . .
C14 C 0.4783(12) -0.4545(2) 0.3577(10) 0.018(2) Uani 1 1 d . . .
H14A H 0.5741 -0.4675 0.3767 0.022 Uiso 1 1 calc R . .
H14B H 0.4696 -0.4367 0.4294 0.022 Uiso 1 1 calc R . .
C15 C 0.4886(11) -0.4388(2) 0.2146(10) 0.017(2) Uani 1 1 d . . .
H15A H 0.5814 -0.4243 0.2111 0.020 Uiso 1 1 calc R . .
H15B H 0.5026 -0.4568 0.1443 0.020 Uiso 1 1 calc R . .
C16 C 0.0263(13) -0.2914(2) 0.6940(10) 0.022(2) Uani 1 1 d . . .
H16A H -0.0876 -0.2896 0.6824 0.027 Uiso 1 1 calc R . .
H16B H 0.0640 -0.2708 0.7405 0.027 Uiso 1 1 calc R . .
C17 C 0.0670(11) -0.3221(2) 0.7816(10) 0.0190(19) Uani 1 1 d . . .
H17A H 0.1786 -0.3216 0.8061 0.023 Uiso 1 1 calc R . .
H17B H 0.0063 -0.3219 0.8695 0.023 Uiso 1 1 calc R . .
C18 C -0.1379(11) -0.3583(2) 0.6903(10) 0.018(2) Uani 1 1 d . . .
H18A H -0.1815 -0.3401 0.6318 0.022 Uiso 1 1 calc R . .
H18B H -0.1831 -0.3561 0.7850 0.022 Uiso 1 1 calc R . .
C19 C -0.1877(11) -0.3915(2) 0.6296(10) 0.018(2) Uani 1 1 d . . .
H19A H -0.3021 -0.3936 0.6338 0.022 Uiso 1 1 calc R . .
H19B H -0.1554 -0.3930 0.5304 0.022 Uiso 1 1 calc R . .
C20 C 0.0592(11) -0.4157(2) 0.7191(10) 0.017(2) Uani 1 1 d . . .
H20A H 0.1040 -0.4180 0.6243 0.020 Uiso 1 1 calc R . .
H20B H 0.1033 -0.4335 0.7792 0.020 Uiso 1 1 calc R . .
C21 C 0.0996(9) -0.38167(18) 0.7785(10) 0.0098(16) Uani 1 1 d . . .
H21A H 0.0634 -0.3806 0.8767 0.012 Uiso 1 1 calc R . .
H21B H 0.2139 -0.3791 0.7790 0.012 Uiso 1 1 calc R . .
N7 N -0.0736(9) -0.36315(18) 0.2474(7) 0.0143(17) Uani 1 1 d . . .
N8 N 0.8468(9) -0.4789(2) 0.4605(9) 0.0179(18) Uani 1 1 d . . .
N9 N 0.4949(10) -0.45321(19) 0.7132(8) 0.0175(17) Uani 1 1 d . . .
N10 N 0.4898(9) -0.31439(19) 0.6607(8) 0.0156(17) Uani 1 1 d . . .
O3 O -0.0739(8) -0.34673(17) 0.3592(7) 0.0205(15) Uani 1 1 d . . .
O4 O 0.0463(8) -0.36570(17) 0.1745(7) 0.0226(16) Uani 1 1 d . . .
O5 O -0.1957(8) -0.37866(16) 0.2129(7) 0.0251(16) Uani 1 1 d . . .
O7 O 0.4121(9) -0.34079(17) 0.6736(7) 0.0257(16) Uani 1 1 d . . .
O8 O 0.5781(8) -0.31159(16) 0.5576(7) 0.0223(16) Uani 1 1 d . . .
O9 O 0.4794(11) -0.29112(19) 0.7470(8) 0.042(2) Uani 1 1 d . . .
O10 O 0.8320(9) -0.45038(17) 0.4104(8) 0.0270(16) Uani 1 1 d . . .
O11 O 0.8807(9) -0.48308(18) 0.5890(7) 0.0245(17) Uani 1 1 d . . .
O12 O 0.8221(9) -0.50459(18) 0.3884(7) 0.0282(17) Uani 1 1 d . . .
O13 O 0.4110(9) -0.42916(18) 0.6776(7) 0.0285(17) Uani 1 1 d . . .
O14 O 0.4804(9) -0.48153(17) 0.6525(8) 0.0293(17) Uani 1 1 d . . .
O15 O 0.5938(8) -0.45078(18) 0.8058(7) 0.0254(17) Uani 1 1 d . . .
O2W O 0.1765(9) -0.51084(17) 0.5907(7) 0.0233(16) Uani 1 1 d . . .
O3W O 0.8586(8) -0.42369(16) 0.9972(8) 0.0243(15) Uani 1 1 d . . .

loop_
_atom_site_aniso_label
_atom_site_aniso_U_11
_atom_site_aniso_U_22
_atom_site_aniso_U_33
_atom_site_aniso_U_23
_atom_site_aniso_U_13
_atom_site_aniso_U_12
Cu1 0.0166(5) 0.0105(5) 0.0090(5) 0.0002(5) 0.0056(5) 0.0018(4)
Cu2 0.0194(5) 0.0100(5) 0.0112(5) 0.0005(5) 0.0084(5) 0.0013(5)
O1W 0.019(3) 0.019(3) 0.013(3) 0.000(2) -0.002(2) 0.001(3)
O1 0.0116(15) 0.0107(15) 0.0115(15) -0.0005(9) 0.0013(9) 0.0008(9)
O2 0.013(3) 0.010(3) 0.014(3) -0.001(2) 0.005(2) 0.001(2)
N1 0.014(3) 0.012(3) 0.008(3) -0.002(3) 0.005(3) 0.000(3)
N2 0.020(3) 0.014(3) 0.019(3) -0.001(3) 0.004(3) 0.005(3)
N3 0.015(3) 0.018(3) 0.017(3) 0.004(3) 0.002(3) 0.005(3)
N4 0.020(3) 0.011(3) 0.020(3) -0.002(3) 0.003(3) 0.002(3)
N5 0.015(3) 0.009(3) 0.006(3) 0.000(2) 0.005(3) -0.003(3)
N6 0.015(3) 0.017(3) 0.013(3) -0.005(3) 0.001(3) -0.003(3)
C1 0.0090(18) 0.0095(18) 0.0100(18) -0.0003(10) 0.0005(10) 0.0008(10)
C2 0.022(4) 0.015(4) 0.014(3) -0.004(3) -0.001(3) -0.001(3)
C3 0.023(4) 0.017(3) 0.020(3) -0.005(3) 0.009(3) 0.001(3)
C4 0.015(4) 0.014(4) 0.011(3) 0.002(3) 0.000(3) -0.001(3)
C5 0.033(4) 0.023(4) 0.025(4) -0.001(3) 0.004(3) -0.001(4)
C6 0.019(4) 0.017(4) 0.015(3) 0.001(3) -0.001(3) -0.003(3)
C7 0.010(3) 0.015(3) 0.013(3) -0.003(3) -0.004(3) -0.002(3)
C8 0.013(4) 0.017(4) 0.011(3) 0.002(3) 0.003(3) 0.001(3)
C9 0.016(4) 0.012(3) 0.015(4) -0.002(3) 0.000(3) -0.002(3)
C10 0.028(4) 0.017(3) 0.018(3) -0.001(3) 0.002(3) 0.007(3)
C11 0.052(5) 0.028(4) 0.026(4) -0.001(4) 0.001(4) 0.003(4)
C12 0.015(4) 0.014(3) 0.013(3) 0.000(3) 0.002(3) 0.002(3)
C13 0.018(4) 0.017(4) 0.020(4) -0.002(3) -0.001(3) -0.005(3)
C14 0.020(4) 0.020(4) 0.014(4) 0.000(3) 0.000(3) -0.003(3)
C15 0.013(4) 0.017(4) 0.020(4) -0.002(3) -0.001(3) -0.001(3)
C16 0.027(4) 0.019(4) 0.020(4) -0.006(3) 0.006(3) 0.004(3)
C17 0.028(4) 0.018(3) 0.011(3) -0.007(3) -0.002(4) 0.004(3)
C18 0.018(4) 0.019(4) 0.016(4) 0.002(3) 0.007(3) -0.003(3)
C19 0.017(4) 0.020(4) 0.017(4) 0.004(3) -0.004(3) 0.001(3)
C20 0.022(4) 0.017(4) 0.011(3) 0.001(3) 0.002(3) 0.002(3)
C21 0.007(3) 0.008(3) 0.014(3) 0.002(3) -0.002(3) -0.006(3)
N7 0.020(3) 0.012(3) 0.011(3) 0.003(2) 0.000(3) 0.006(3)
N8 0.014(3) 0.016(3) 0.024(3) 0.001(3) 0.001(3) -0.007(3)
N9 0.021(4) 0.015(3) 0.017(3) 0.001(3) -0.004(3) -0.001(3)
N10 0.019(3) 0.015(3) 0.012(3) 0.001(3) 0.005(3) -0.001(3)
O3 0.024(3) 0.025(3) 0.013(3) -0.007(2) -0.001(2) 0.000(3)
O4 0.020(3) 0.027(3) 0.020(3) -0.007(3) 0.011(3) 0.007(3)
O5 0.025(3) 0.021(3) 0.029(3) -0.008(3) 0.005(3) -0.007(3)
O7 0.035(3) 0.019(3) 0.023(3) 0.001(3) 0.005(3) -0.007(3)
O8 0.030(3) 0.017(3) 0.020(3) 0.000(2) 0.007(3) -0.001(3)
O9 0.063(4) 0.030(3) 0.034(4) -0.013(3) 0.015(3) -0.007(3)
O10 0.030(3) 0.021(3) 0.029(3) 0.003(3) -0.006(3) -0.004(3)
O11 0.029(3) 0.025(3) 0.019(3) 0.001(3) 0.001(3) -0.003(3)
O12 0.037(4) 0.026(3) 0.022(3) -0.005(3) -0.007(3) -0.004(3)
O13 0.029(3) 0.028(3) 0.029(3) 0.004(3) 0.004(3) 0.015(3)
O14 0.040(4) 0.022(3) 0.026(3) 0.004(3) -0.002(3) -0.005(3)
O15 0.022(3) 0.033(3) 0.020(3) -0.002(3) -0.008(3) 0.004(3)
O2W 0.027(3) 0.023(3) 0.021(3) 0.003(3) -0.007(3) 0.001(3)
O3W 0.027(3) 0.025(3) 0.021(3) 0.001(3) -0.001(3) -0.003(3)

loop_
_atom_type_symbol
_atom_type_description
_atom_type_scat_dispersion_real
_atom_type_scat_dispersion_imag
_atom_type_scat_source
C C 0.0033 0.0016 'International Tables Vol C Tables 4.2.6.8 and 6.1.1.4'
H H 0.0000 0.0000 'International Tables Vol C Tables 4.2.6.8 and 6.1.1.4'
N N 0.0061 0.0033 'International Tables Vol C Tables 4.2.6.8 and 6.1.1.4'
O O 0.0106 0.0060 'International Tables Vol C Tables 4.2.6.8 and 6.1.1.4'
Cu Cu 0.3201 1.2651 'International Tables Vol C Tables 4.2.6.8 and 6.1.1.4'

loop_
_geom_angle_atom_site_label_1
_geom_angle_atom_site_label_2
_geom_angle_atom_site_label_3
_geom_angle
_geom_angle_site_symmetry_1
_geom_angle_site_symmetry_3
_geom_angle_publ_flag
N1 Cu1 O2 169.7(3) . . ?
N1 Cu1 O1 90.4(3) . . ?
O2 Cu1 O1 80.3(2) . . ?
N1 Cu1 N2 85.0(3) . . ?
O2 Cu1 N2 103.4(3) . . ?
O1 Cu1 N2 169.4(3) . . ?
N1 Cu1 O1W 96.2(3) . . ?
O2 Cu1 O1W 88.4(2) . . ?
O1 Cu1 O1W 90.8(2) . . ?
N2 Cu1 O1W 99.1(3) . . ?
N1 Cu1 O4 86.5(3) . . ?
O2 Cu1 O4 87.4(2) . . ?
O1 Cu1 O4 79.1(2) . . ?
N2 Cu1 O4 91.1(3) . . ?
O1W Cu1 O4 169.6(2) . . ?
N1 Cu1 Cu2 130.3(2) . . ?
O2 Cu1 Cu2 39.78(18) . . ?
O1 Cu1 Cu2 41.01(17) . . ?
N2 Cu1 Cu2 140.5(2) . . ?
O1W Cu1 Cu2 94.32(16) . . ?
O4 Cu1 Cu2 76.46(14) . . ?
O2 Cu2 N4 169.7(3) . . ?
O2 Cu2 O1 81.1(2) . . ?
N4 Cu2 O1 90.2(3) . . ?
O2 Cu2 N5 102.1(3) . . ?
N4 Cu2 N5 86.0(3) . . ?
O1 Cu2 N5 173.2(3) . . ?
O2 Cu2 O3 92.0(2) . . ?
N4 Cu2 O3 93.3(3) . . ?
O1 Cu2 O3 88.3(2) . . ?
N5 Cu2 O3 97.5(3) . . ?
O2 Cu2 O7 82.8(2) . . ?
N4 Cu2 O7 91.6(3) . . ?
O1 Cu2 O7 89.3(2) . . ?
N5 Cu2 O7 85.3(2) . . ?
O3 Cu2 O7 174.6(2) . . ?
O2 Cu2 Cu1 40.00(18) . . ?
N4 Cu2 Cu1 131.8(2) . . ?
O1 Cu2 Cu1 41.61(17) . . ?
N5 Cu2 Cu1 142.07(19) . . ?
O3 Cu2 Cu1 85.34(16) . . ?
O7 Cu2 Cu1 89.61(15) . . ?
C1 O1 Cu2 128.6(5) . . ?
C1 O1 Cu1 130.1(5) . . ?
Cu2 O1 Cu1 97.4(3) . . ?
Cu2 O2 Cu1 100.2(3) . . ?
C8 N1 C10 118.0(8) . . ?
C8 N1 Cu1 128.4(6) . . ?
C10 N1 Cu1 113.0(6) . . ?
C15 N2 C11 111.3(8) . . ?
C15 N2 C12 105.8(7) . . ?
C11 N2 C12 105.1(8) . . ?
C15 N2 Cu1 116.7(6) . . ?
C11 N2 Cu1 101.7(6) . . ?
C12 N2 Cu1 115.8(6) . . ?
C14 N3 C13 111.2(7) . . ?
C9 N4 C16 119.9(8) . . ?
C9 N4 Cu2 127.1(6) . . ?
C16 N4 Cu2 112.9(6) . . ?
C18 N5 C21 109.3(7) . . ?
C18 N5 C17 110.1(7) . . ?
C21 N5 C17 106.9(7) . . ?
C18 N5 Cu2 116.0(6) . . ?
C21 N5 Cu2 114.5(5) . . ?
C17 N5 Cu2 99.1(5) . . ?
C20 N6 C19 112.1(7) . . ?
O1 C1 C7 122.3(8) . . ?
O1 C1 C2 122.5(8) . . ?
C7 C1 C2 115.2(8) . . ?
C3 C2 C1 121.1(9) . . ?
C3 C2 C9 117.5(8) . . ?
C1 C2 C9 121.3(8) . . ?
C4 C3 C2 123.0(9) . . ?
C3 C4 C6 117.5(8) . . ?
C3 C4 C5 121.2(8) . . ?
C6 C4 C5 121.4(8) . . ?
C4 C6 C7 120.8(8) . . ?
C1 C7 C6 122.4(8) . . ?
C1 C7 C8 124.1(8) . . ?
C6 C7 C8 113.5(8) . . ?
N1 C8 C7 124.0(8) . . ?
N4 C9 C2 127.4(8) . . ?
N1 C10 C11 104.2(8) . . ?
N2 C11 C10 112.3(10) . . ?
C13 C12 N2 114.6(8) . . ?
C12 C13 N3 110.2(8) . . ?
N3 C14 C15 110.6(8) . . ?
N2 C15 C14 113.7(8) . . ?
N4 C16 C17 107.4(8) . . ?
N5 C17 C16 109.8(8) . . ?
N5 C18 C19 114.8(8) . . ?
N6 C19 C18 108.9(7) . . ?
N6 C20 C21 109.3(7) . . ?
N5 C21 C20 113.7(7) . . ?
O4 N7 O3 121.3(8) . . ?
O4 N7 O5 120.1(7) . . ?
O3 N7 O5 118.5(8) . . ?
O10 N8 O12 121.3(8) . . ?
O10 N8 O11 121.0(8) . . ?
O12 N8 O11 117.6(8) . . ?
O15 N9 O13 122.4(8) . . ?
O15 N9 O14 117.6(8) . . ?
O13 N9 O14 120.0(8) . . ?
O9 N10 O8 120.0(8) . . ?
O9 N10 O7 121.5(8) . . ?
O8 N10 O7 118.5(8) . . ?
N7 O3 Cu2 124.1(6) . . ?
N7 O4 Cu1 123.6(5) . . ?
N10 O7 Cu2 113.6(6) . . ?

loop_
_geom_bond_atom_site_label_1
_geom_bond_atom_site_label_2
_geom_bond_distance
_geom_bond_site_symmetry_2
_geom_bond_publ_flag
Cu1 N1 1.938(7) . ?
Cu1 O2 1.946(6) . ?
Cu1 O1 1.995(6) . ?
Cu1 N2 2.103(8) . ?
Cu1 O1W 2.292(6) . ?
Cu1 O4 2.621(7) . ?
Cu1 Cu2 2.9794(15) . ?
Cu2 O2 1.937(6) . ?
Cu2 N4 1.939(7) . ?
Cu2 O1 1.971(6) . ?
Cu2 N5 2.104(7) . ?
Cu2 O3 2.404(7) . ?
Cu2 O7 2.760(7) . ?
O1 C1 1.289(10) . ?
N1 C8 1.293(11) . ?
N1 C10 1.475(11) . ?
N2 C15 1.458(12) . ?
N2 C11 1.464(14) . ?
N2 C12 1.510(12) . ?
N3 C14 1.472(12) . ?
N3 C13 1.508(12) . ?
N4 C9 1.260(11) . ?
N4 C16 1.466(12) . ?
N5 C18 1.472(12) . ?
N5 C21 1.472(10) . ?
N5 C17 1.508(11) . ?
N6 C20 1.496(12) . ?
N6 C19 1.502(11) . ?
C1 C7 1.406(12) . ?
C1 C2 1.427(12) . ?
C2 C3 1.389(13) . ?
C2 C9 1.454(12) . ?
C3 C4 1.378(13) . ?
C4 C6 1.385(12) . ?
C4 C5 1.497(13) . ?
C6 C7 1.416(12) . ?
C7 C8 1.490(12) . ?
C10 C11 1.498(14) . ?
C12 C13 1.485(12) . ?
C14 C15 1.507(12) . ?
C16 C17 1.526(13) . ?
C18 C19 1.511(13) . ?
C20 C21 1.512(11) . ?
N7 O4 1.250(10) . ?
N7 O3 1.253(9) . ?
N7 O5 1.264(10) . ?
N8 O10 1.242(10) . ?
N8 O12 1.253(10) . ?
N8 O11 1.274(10) . ?
N9 O15 1.232(10) . ?
N9 O13 1.249(10) . ?
N9 O14 1.276(10) . ?
N10 O9 1.246(10) . ?
N10 O8 1.250(10) . ?
N10 O7 1.255(10) . ?

loop_
_geom_torsion_atom_site_label_1
_geom_torsion_atom_site_label_2
_geom_torsion_atom_site_label_3
_geom_torsion_atom_site_label_4
_geom_torsion
_geom_torsion_site_symmetry_1
_geom_torsion_site_symmetry_2
_geom_torsion_site_symmetry_3
_geom_torsion_site_symmetry_4
_geom_torsion_publ_flag
N1 Cu1 Cu2 O2 175.8(4) . . . . ?
O1 Cu1 Cu2 O2 -168.6(4) . . . . ?
N2 Cu1 Cu2 O2 27.7(5) . . . . ?
O1W Cu1 Cu2 O2 -82.3(3) . . . . ?
O4 Cu1 Cu2 O2 102.5(3) . . . . ?
N1 Cu1 Cu2 N4 -13.2(4) . . . . ?
O2 Cu1 Cu2 N4 171.0(4) . . . . ?
O1 Cu1 Cu2 N4 2.4(4) . . . . ?
N2 Cu1 Cu2 N4 -161.3(5) . . . . ?
O1W Cu1 Cu2 N4 88.7(4) . . . . ?
O4 Cu1 Cu2 N4 -86.5(4) . . . . ?
N1 Cu1 Cu2 O1 -15.6(4) . . . . ?
O2 Cu1 Cu2 O1 168.6(4) . . . . ?
N2 Cu1 Cu2 O1 -163.7(5) . . . . ?
O1W Cu1 Cu2 O1 86.3(3) . . . . ?
O4 Cu1 Cu2 O1 -88.9(3) . . . . ?
N1 Cu1 Cu2 N5 173.3(5) . . . . ?
O2 Cu1 Cu2 N5 -2.4(4) . . . . ?
O1 Cu1 Cu2 N5 -171.1(4) . . . . ?
N2 Cu1 Cu2 N5 25.2(5) . . . . ?
O1W Cu1 Cu2 N5 -84.8(4) . . . . ?
O4 Cu1 Cu2 N5 100.1(4) . . . . ?
N1 Cu1 Cu2 O3 77.1(3) . . . . ?
O2 Cu1 Cu2 O3 -98.7(3) . . . . ?
O1 Cu1 Cu2 O3 92.7(3) . . . . ?
N2 Cu1 Cu2 O3 -71.0(4) . . . . ?
O1W Cu1 Cu2 O3 179.0(2) . . . . ?
O4 Cu1 Cu2 O3 3.8(2) . . . . ?
N1 Cu1 Cu2 O7 -104.9(3) . . . . ?
O2 Cu1 Cu2 O7 79.3(3) . . . . ?
O1 Cu1 Cu2 O7 -89.3(3) . . . . ?
N2 Cu1 Cu2 O7 107.0(4) . . . . ?
O1W Cu1 Cu2 O7 -3.0(2) . . . . ?
O4 Cu1 Cu2 O7 -178.2(2) . . . . ?
O2 Cu2 O1 C1 166.5(7) . . . . ?
N4 Cu2 O1 C1 -19.1(7) . . . . ?
N5 Cu2 O1 C1 -75(3) . . . . ?
O3 Cu2 O1 C1 74.2(7) . . . . ?
O7 Cu2 O1 C1 -110.7(7) . . . . ?
Cu1 Cu2 O1 C1 159.1(8) . . . . ?
O2 Cu2 O1 Cu1 7.4(3) . . . . ?
N4 Cu2 O1 Cu1 -178.2(3) . . . . ?
N5 Cu2 O1 Cu1 126(2) . . . . ?
O3 Cu2 O1 Cu1 -84.9(3) . . . . ?
O7 Cu2 O1 Cu1 90.2(2) . . . . ?
N1 Cu1 O1 C1 9.5(7) . . . . ?
O2 Cu1 O1 C1 -166.0(7) . . . . ?
N2 Cu1 O1 C1 -54.3(19) . . . . ?
O1W Cu1 O1 C1 105.8(7) . . . . ?
O4 Cu1 O1 C1 -76.8(7) . . . . ?
Cu2 Cu1 O1 C1 -158.6(8) . . . . ?
N1 Cu1 O1 Cu2 168.2(3) . . . . ?
O2 Cu1 O1 Cu2 -7.4(3) . . . . ?
N2 Cu1 O1 Cu2 104.4(16) . . . . ?
O1W Cu1 O1 Cu2 -95.6(3) . . . . ?
O4 Cu1 O1 Cu2 81.9(2) . . . . ?
N4 Cu2 O2 Cu1 -40.4(18) . . . . ?
O1 Cu2 O2 Cu1 -7.6(3) . . . . ?
N5 Cu2 O2 Cu1 178.5(3) . . . . ?
O3 Cu2 O2 Cu1 80.4(3) . . . . ?
O7 Cu2 O2 Cu1 -98.0(3) . . . . ?
N1 Cu1 O2 Cu2 -18.3(18) . . . . ?
O1 Cu1 O2 Cu2 7.5(3) . . . . ?
N2 Cu1 O2 Cu2 -162.3(3) . . . . ?
O1W Cu1 O2 Cu2 98.7(3) . . . . ?
O4 Cu1 O2 Cu2 -71.8(3) . . . . ?
O2 Cu1 N1 C8 17(2) . . . . ?
O1 Cu1 N1 C8 -8.8(8) . . . . ?
N2 Cu1 N1 C8 161.7(9) . . . . ?
O1W Cu1 N1 C8 -99.7(8) . . . . ?
O4 Cu1 N1 C8 70.3(8) . . . . ?
Cu2 Cu1 N1 C8 1.4(10) . . . . ?
O2 Cu1 N1 C10 -154.7(15) . . . . ?
O1 Cu1 N1 C10 179.9(6) . . . . ?
N2 Cu1 N1 C10 -9.7(6) . . . . ?
O1W Cu1 N1 C10 89.0(6) . . . . ?
O4 Cu1 N1 C10 -101.1(6) . . . . ?
Cu2 Cu1 N1 C10 -170.0(5) . . . . ?
N1 Cu1 N2 C15 102.6(7) . . . . ?
O2 Cu1 N2 C15 -83.4(7) . . . . ?
O1 Cu1 N2 C15 166.9(13) . . . . ?
O1W Cu1 N2 C15 7.1(7) . . . . ?
O4 Cu1 N2 C15 -171.0(6) . . . . ?
Cu2 Cu1 N2 C15 -101.2(7) . . . . ?
N1 Cu1 N2 C11 -18.6(7) . . . . ?
O2 Cu1 N2 C11 155.3(7) . . . . ?
O1 Cu1 N2 C11 45.7(19) . . . . ?
O1W Cu1 N2 C11 -114.1(7) . . . . ?
O4 Cu1 N2 C11 67.7(7) . . . . ?
Cu2 Cu1 N2 C11 137.6(6) . . . . ?
N1 Cu1 N2 C12 -131.9(6) . . . . ?
O2 Cu1 N2 C12 42.1(7) . . . . ?
O1 Cu1 N2 C12 -67.6(18) . . . . ?
O1W Cu1 N2 C12 132.6(6) . . . . ?
O4 Cu1 N2 C12 -45.5(6) . . . . ?
Cu2 Cu1 N2 C12 24.3(8) . . . . ?
O2 Cu2 N4 C9 42(2) . . . . ?
O1 Cu2 N4 C9 9.6(8) . . . . ?
N5 Cu2 N4 C9 -176.0(9) . . . . ?
O3 Cu2 N4 C9 -78.7(8) . . . . ?
O7 Cu2 N4 C9 98.8(8) . . . . ?
Cu1 Cu2 N4 C9 8.0(10) . . . . ?
O2 Cu2 N4 C16 -138.0(16) . . . . ?
O1 Cu2 N4 C16 -170.4(7) . . . . ?
N5 Cu2 N4 C16 4.0(7) . . . . ?
O3 Cu2 N4 C16 101.3(7) . . . . ?
O7 Cu2 N4 C16 -81.1(7) . . . . ?
Cu1 Cu2 N4 C16 -172.0(5) . . . . ?
O2 Cu2 N5 C18 -98.3(6) . . . . ?
N4 Cu2 N5 C18 88.2(6) . . . . ?
O1 Cu2 N5 C18 144(2) . . . . ?
O3 Cu2 N5 C18 -4.6(6) . . . . ?
O7 Cu2 N5 C18 -179.9(6) . . . . ?
Cu1 Cu2 N5 C18 -96.6(6) . . . . ?
O2 Cu2 N5 C21 30.6(6) . . . . ?
N4 Cu2 N5 C21 -142.9(6) . . . . ?
O1 Cu2 N5 C21 -87(2) . . . . ?
O3 Cu2 N5 C21 124.3(5) . . . . ?
O7 Cu2 N5 C21 -51.0(5) . . . . ?
Cu1 Cu2 N5 C21 32.2(7) . . . . ?
O2 Cu2 N5 C17 144.0(5) . . . . ?
N4 Cu2 N5 C17 -29.5(5) . . . . ?
O1 Cu2 N5 C17 26(3) . . . . ?
O3 Cu2 N5 C17 -122.3(5) . . . . ?
O7 Cu2 N5 C17 62.4(5) . . . . ?
Cu1 Cu2 N5 C17 145.6(4) . . . . ?
Cu2 O1 C1 C7 -158.7(6) . . . . ?
Cu1 O1 C1 C7 -6.3(12) . . . . ?
Cu2 O1 C1 C2 19.3(12) . . . . ?
Cu1 O1 C1 C2 171.7(6) . . . . ?
O1 C1 C2 C3 178.1(8) . . . . ?
C7 C1 C2 C3 -3.8(13) . . . . ?
O1 C1 C2 C9 -5.0(14) . . . . ?
C7 C1 C2 C9 173.2(8) . . . . ?
C1 C2 C3 C4 0.5(15) . . . . ?
C9 C2 C3 C4 -176.5(9) . . . . ?
C2 C3 C4 C6 2.2(14) . . . . ?
C2 C3 C4 C5 -176.7(9) . . . . ?
C3 C4 C6 C7 -1.5(14) . . . . ?
C5 C4 C6 C7 177.4(9) . . . . ?
O1 C1 C7 C6 -177.3(8) . . . . ?
C2 C1 C7 C6 4.5(13) . . . . ?
O1 C1 C7 C8 -1.2(13) . . . . ?
C2 C1 C7 C8 -179.3(8) . . . . ?
C4 C6 C7 C1 -2.0(14) . . . . ?
C4 C6 C7 C8 -178.6(8) . . . . ?
C10 N1 C8 C7 176.3(8) . . . . ?
Cu1 N1 C8 C7 5.3(14) . . . . ?
C1 C7 C8 N1 1.7(14) . . . . ?
C6 C7 C8 N1 178.2(9) . . . . ?
C16 N4 C9 C2 179.0(9) . . . . ?
Cu2 N4 C9 C2 -0.9(15) . . . . ?
C3 C2 C9 N4 172.4(9) . . . . ?
C1 C2 C9 N4 -4.6(15) . . . . ?
C8 N1 C10 C11 -137.3(9) . . . . ?
Cu1 N1 C10 C11 35.0(10) . . . . ?
C15 N2 C11 C10 -80.0(10) . . . . ?
C12 N2 C11 C10 166.0(8) . . . . ?
Cu1 N2 C11 C10 44.9(10) . . . . ?
N1 C10 C11 N2 -54.4(11) . . . . ?
C15 N2 C12 C13 57.1(10) . . . . ?
C11 N2 C12 C13 174.9(8) . . . . ?
Cu1 N2 C12 C13 -73.8(9) . . . . ?
N2 C12 C13 N3 -55.5(10) . . . . ?
C14 N3 C13 C12 52.3(10) . . . . ?
C13 N3 C14 C15 -53.7(10) . . . . ?
C11 N2 C15 C14 -171.5(8) . . . . ?
C12 N2 C15 C14 -57.9(9) . . . . ?
Cu1 N2 C15 C14 72.5(9) . . . . ?
N3 C14 C15 N2 59.4(10) . . . . ?
C9 N4 C16 C17 -156.8(9) . . . . ?
Cu2 N4 C16 C17 23.2(10) . . . . ?
C18 N5 C17 C16 -71.8(9) . . . . ?
C21 N5 C17 C16 169.5(7) . . . . ?
Cu2 N5 C17 C16 50.3(8) . . . . ?
N4 C16 C17 N5 -51.3(10) . . . . ?
C21 N5 C18 C19 -54.3(10) . . . . ?
C17 N5 C18 C19 -171.5(7) . . . . ?
Cu2 N5 C18 C19 77.1(8) . . . . ?
C20 N6 C19 C18 -54.9(10) . . . . ?
N5 C18 C19 N6 54.7(10) . . . . ?
C19 N6 C20 C21 56.0(9) . . . . ?
C18 N5 C21 C20 54.6(9) . . . . ?
C17 N5 C21 C20 173.7(7) . . . . ?
Cu2 N5 C21 C20 -77.6(8) . . . . ?
N6 C20 C21 N5 -56.2(10) . . . . ?
O4 N7 O3 Cu2 -32.5(10) . . . . ?
O5 N7 O3 Cu2 143.9(6) . . . . ?
O2 Cu2 O3 N7 -28.6(7) . . . . ?
N4 Cu2 O3 N7 142.6(7) . . . . ?
O1 Cu2 O3 N7 52.5(7) . . . . ?
N5 Cu2 O3 N7 -131.0(7) . . . . ?
O7 Cu2 O3 N7 -11(3) . . . . ?
Cu1 Cu2 O3 N7 10.9(6) . . . . ?
O3 N7 O4 Cu1 38.7(10) . . . . ?
O5 N7 O4 Cu1 -137.6(6) . . . . ?
N1 Cu1 O4 N7 -155.4(7) . . . . ?
O2 Cu1 O4 N7 16.3(7) . . . . ?
O1 Cu1 O4 N7 -64.3(7) . . . . ?
N2 Cu1 O4 N7 119.7(7) . . . . ?
O1W Cu1 O4 N7 -50.1(16) . . . . ?
Cu2 Cu1 O4 N7 -22.4(6) . . . . ?
O9 N10 O7 Cu2 98.2(9) . . . . ?
O8 N10 O7 Cu2 -81.1(9) . . . . ?
O2 Cu2 O7 N10 129.7(6) . . . . ?
N4 Cu2 O7 N10 -41.6(6) . . . . ?
O1 Cu2 O7 N10 48.6(6) . . . . ?
N5 Cu2 O7 N10 -127.5(6) . . . . ?
O3 Cu2 O7 N10 112(2) . . . . ?
Cu1 Cu2 O7 N10 90.2(6) . . . . ?
